data_4027127
loop_
_publ_author_name
'Jianhong Chen'
'Weimin Liu'
'Jingjin Ma'
'Haitao Xu'
'Jiasheng Wu'
'Xianglin Tang'
'Zhiyuan Fan'
'Pengfei Wang'

_publ_section_title
;
 Synthesis and Properties of Fluorescence Dyes: Tetracyclic
 Pyrazolo[3,4-b]Pyridine-Based Coumarin Chromophores with Intramolecular
 Charge Transfer Character
;
_journal_name_full 'Journal of Organic Chemistry'
_journal_page_first 3475
_journal_page_last 3482
_journal_paper_doi 10.1021/jo3002722
_journal_volume 77
_journal_year 2012
_chemical_formula_moiety 'C23 H20 N4 O2'
_chemical_formula_sum 'C23 H20 N4 O2'
_chemical_formula_weight 384.43
_chemical_name_systematic
; 
 ? 
;
_space_group_IT_number 2
_symmetry_cell_setting triclinic
_symmetry_space_group_name_Hall '-P 1'
_symmetry_space_group_name_H-M 'P -1'
_atom_sites_solution_hydrogens geom
_atom_sites_solution_primary direct
_atom_sites_solution_secondary difmap
_audit_creation_method SHELXL-97
_cell_angle_alpha 88.219(10)
_cell_angle_beta 75.860(10)
_cell_angle_gamma 80.763(10)
_cell_formula_units_Z 4
_cell_length_a 9.4170(18)
_cell_length_b 12.514(3)
_cell_length_c 16.573(4)
_cell_measurement_reflns_used 426
_cell_measurement_temperature 173(2)
_cell_measurement_theta_max 27.48
_cell_measurement_theta_min 2.17
_cell_volume 1869.2(7)
_computing_cell_refinement 'CrystalClear (Rigaku Inc., 200)'
_computing_data_collection 'CrystalClear (Rigaku Inc., 2007)'
_computing_data_reduction 'CrystalClear (Rigaku Inc., 2007)'
_computing_molecular_graphics 'XP in Siemens SHELXTL (Sheldrick, 1994)'
_computing_publication_material 'SHELX97 (Sheldrick, 1997)'
_computing_structure_refinement 'SHELXL-97 (Sheldrick, 1997)'
_computing_structure_solution 'SHELXS-97 (Sheldrick, 1990)'
_diffrn_ambient_temperature 173(2)
_diffrn_measured_fraction_theta_full 0.997
_diffrn_measured_fraction_theta_max 0.997
_diffrn_measurement_device_type 'MM007-HF CCD(Saturn 724+)'
_diffrn_measurement_method '\w scans at fixed \c = 45\%'
_diffrn_radiation_monochromator Confocal
_diffrn_radiation_source 'rotating anode'
_diffrn_radiation_type MoK\a
_diffrn_radiation_wavelength 0.71073
_diffrn_reflns_av_R_equivalents 0.0819
_diffrn_reflns_av_sigmaI/netI 0.0719
_diffrn_reflns_limit_h_max 10
_diffrn_reflns_limit_h_min -11
_diffrn_reflns_limit_k_max 14
_diffrn_reflns_limit_k_min -14
_diffrn_reflns_limit_l_max 19
_diffrn_reflns_limit_l_min -19
_diffrn_reflns_number 21183
_diffrn_reflns_theta_full 25.01
_diffrn_reflns_theta_max 25.01
_diffrn_reflns_theta_min 1.65
_exptl_absorpt_coefficient_mu 0.090
_exptl_absorpt_correction_T_max 0.9973
_exptl_absorpt_correction_T_min 0.9787
_exptl_absorpt_correction_type multi-scan
_exptl_absorpt_process_details 'CrystalClear (Rigaku Inc., 2007)'
_exptl_crystal_colour yellow
_exptl_crystal_density_diffrn 1.366
_exptl_crystal_description platelet
_exptl_crystal_F_000 808
_exptl_crystal_size_max 0.24
_exptl_crystal_size_mid 0.11
_exptl_crystal_size_min 0.03
_refine_diff_density_max 0.191
_refine_diff_density_min -0.202
_refine_diff_density_rms 0.045
_refine_ls_extinction_method none
_refine_ls_goodness_of_fit_ref 1.125
_refine_ls_hydrogen_treatment constr
_refine_ls_matrix_type full
_refine_ls_number_parameters 527
_refine_ls_number_reflns 6557
_refine_ls_number_restraints 0
_refine_ls_restrained_S_all 1.125
_refine_ls_R_factor_all 0.0873
_refine_ls_R_factor_gt 0.0633
_refine_ls_shift/su_max 0.000
_refine_ls_shift/su_mean 0.000
_refine_ls_structure_factor_coef Fsqd
_refine_ls_weighting_details 'calc w=1/[\s^2^(Fo^2^)+(0.0513P)^2^+0.4374P] where P=(Fo^2^+2Fc^2^)/3'
_refine_ls_weighting_scheme calc
_refine_ls_wR_factor_gt 0.1361
_refine_ls_wR_factor_ref 0.1458
_reflns_number_gt 5066
_reflns_number_total 6557
_reflns_threshold_expression >2sigma(I)
_cod_data_source_file jo3002722_si_003.cif
_cod_data_source_block mx500
_cod_database_code 4027127

loop_
_symmetry_equiv_pos_as_xyz
'x, y, z'
'-x, -y, -z'

loop_
_atom_site_label
_atom_site_type_symbol
_atom_site_fract_x
_atom_site_fract_y
_atom_site_fract_z
_atom_site_U_iso_or_equiv
_atom_site_adp_type
_atom_site_occupancy
_atom_site_symmetry_multiplicity
_atom_site_calc_flag
_atom_site_refinement_flags
O1 O 0.28798(17) 0.79613(13) 0.06809(10) 0.0310(4) Uani 1 1 d .
O2 O 0.49978(19) 0.72172(14) -0.01289(11) 0.0378(4) Uani 1 1 d .
O3 O 1.13677(17) 0.47806(13) 0.07902(10) 0.0323(4) Uani 1 1 d .
O4 O 1.1176(2) 0.61862(15) -0.00225(11) 0.0421(5) Uani 1 1 d .
N1 N 0.4339(2) 0.37689(16) 0.26845(13) 0.0302(5) Uani 1 1 d .
N2 N 0.2891(2) 0.54347(15) 0.23802(12) 0.0263(5) Uani 1 1 d .
N3 N 0.5687(2) 0.31387(16) 0.23134(13) 0.0331(5) Uani 1 1 d .
N4 N -0.1676(2) 0.98501(17) 0.22957(14) 0.0388(6) Uani 1 1 d .
N5 N 0.5212(2) 0.73695(15) 0.26596(13) 0.0297(5) Uani 1 1 d .
N6 N 0.7290(2) 0.58999(15) 0.24230(12) 0.0281(5) Uani 1 1 d .
N7 N 0.4771(2) 0.82938(16) 0.22441(14) 0.0346(5) Uani 1 1 d .
N8 N 1.2063(2) 0.15485(16) 0.23088(13) 0.0361(5) Uani 1 1 d .
C1 C 0.4416(3) 0.2935(2) 0.40099(17) 0.0384(7) Uani 1 1 d .
H1A H 0.5433 0.2652 0.3792 0.046 Uiso 1 1 calc R
C2 C 0.3734(3) 0.2747(2) 0.48253(18) 0.0488(8) Uani 1 1 d .
H2A H 0.4282 0.2328 0.5168 0.059 Uiso 1 1 calc R
C3 C 0.2262(3) 0.3162(2) 0.51472(19) 0.0525(8) Uani 1 1 d .
H3A H 0.1803 0.3046 0.5714 0.063 Uiso 1 1 calc R
C4 C 0.1459(3) 0.3748(2) 0.46418(18) 0.0450(7) Uani 1 1 d .
H4A H 0.0439 0.4023 0.4861 0.054 Uiso 1 1 calc R
C5 C 0.2116(3) 0.3941(2) 0.38221(16) 0.0354(6) Uani 1 1 d .
H5A H 0.1554 0.4343 0.3478 0.042 Uiso 1 1 calc R
C6 C 0.3601(3) 0.35435(19) 0.35071(15) 0.0312(6) Uani 1 1 d .
C7 C 0.4057(3) 0.46492(18) 0.21987(15) 0.0266(5) Uani 1 1 d .
C8 C 0.2920(3) 0.62275(18) 0.18130(15) 0.0267(5) Uani 1 1 d .
C9 C 0.1707(3) 0.71296(18) 0.19549(15) 0.0269(5) Uani 1 1 d .
C10 C 0.0487(3) 0.7220(2) 0.26439(15) 0.0322(6) Uani 1 1 d .
H10A H 0.0429 0.6661 0.3046 0.039 Uiso 1 1 calc R
C11 C -0.0629(3) 0.8099(2) 0.27534(16) 0.0338(6) Uani 1 1 d .
H11A H -0.1443 0.8132 0.3226 0.041 Uiso 1 1 calc R
C12 C -0.0582(3) 0.89536(19) 0.21737(15) 0.0306(6) Uani 1 1 d .
C13 C 0.0626(3) 0.88525(19) 0.14768(15) 0.0312(6) Uani 1 1 d .
H13A H 0.0689 0.9398 0.1064 0.037 Uiso 1 1 calc R
C14 C 0.1727(3) 0.79588(19) 0.13903(15) 0.0276(6) Uani 1 1 d .
C15 C 0.4052(3) 0.7134(2) 0.05014(15) 0.0293(6) Uani 1 1 d .
C16 C 0.4072(3) 0.62351(18) 0.10832(14) 0.0264(5) Uani 1 1 d .
C17 C 0.5271(3) 0.53917(19) 0.09184(15) 0.0292(6) Uani 1 1 d .
H17A H 0.6058 0.5385 0.0433 0.035 Uiso 1 1 calc R
C18 C 0.5261(3) 0.45725(19) 0.14902(15) 0.0288(6) Uani 1 1 d .
C19 C 0.6219(3) 0.36020(19) 0.16124(16) 0.0324(6) Uani 1 1 d .
H19A H 0.7127 0.3330 0.1231 0.039 Uiso 1 1 calc R
C20 C -0.2985(3) 0.9933(2) 0.29865(17) 0.0428(7) Uani 1 1 d .
H20A H -0.3301 0.9213 0.3079 0.051 Uiso 1 1 calc R
H20B H -0.3798 1.0435 0.2831 0.051 Uiso 1 1 calc R
C21 C -0.2757(4) 1.0326(3) 0.37962(19) 0.0590(9) Uani 1 1 d .
H21A H -0.3682 1.0361 0.4230 0.088 Uiso 1 1 calc R
H21B H -0.2469 1.1048 0.3717 0.088 Uiso 1 1 calc R
H21C H -0.1973 0.9824 0.3965 0.088 Uiso 1 1 calc R
C22 C -0.1497(3) 1.0791(2) 0.17595(17) 0.0434(7) Uani 1 1 d .
H22A H -0.0436 1.0874 0.1609 0.052 Uiso 1 1 calc R
H22B H -0.2059 1.1447 0.2076 0.052 Uiso 1 1 calc R
C23 C -0.2011(3) 1.0725(3) 0.09742(19) 0.0559(8) Uani 1 1 d .
H23A H -0.1753 1.1338 0.0616 0.084 Uiso 1 1 calc R
H23B H -0.3088 1.0748 0.1114 0.084 Uiso 1 1 calc R
H23C H -0.1526 1.0046 0.0680 0.084 Uiso 1 1 calc R
C24 C 0.3128(3) 0.7917(2) 0.38125(18) 0.0515(8) Uani 1 1 d .
H24A H 0.2963 0.8600 0.3556 0.062 Uiso 1 1 calc R
C25 C 0.2206(4) 0.7695(3) 0.45674(19) 0.0607(10) Uani 1 1 d .
H25A H 0.1399 0.8229 0.4824 0.073 Uiso 1 1 calc R
C26 C 0.2434(3) 0.6721(2) 0.49487(17) 0.0456(7) Uani 1 1 d .
H26A H 0.1798 0.6582 0.5468 0.055 Uiso 1 1 calc R
C27 C 0.3594(3) 0.5945(2) 0.45725(16) 0.0385(6) Uani 1 1 d .
H27A H 0.3754 0.5264 0.4833 0.046 Uiso 1 1 calc R
C28 C 0.4534(3) 0.6144(2) 0.38166(16) 0.0349(6) Uani 1 1 d .
H28A H 0.5337 0.5605 0.3562 0.042 Uiso 1 1 calc R
C29 C 0.4291(3) 0.71308(19) 0.34382(15) 0.0300(6) Uani 1 1 d .
C30 C 0.6556(3) 0.68268(19) 0.22105(15) 0.0277(6) Uani 1 1 d .
C31 C 0.8587(3) 0.55499(19) 0.18712(15) 0.0271(6) Uani 1 1 d .
C32 C 0.9441(3) 0.45312(19) 0.20244(15) 0.0278(6) Uani 1 1 d .
C33 C 0.8987(3) 0.38377(19) 0.26804(15) 0.0309(6) Uani 1 1 d .
H33A H 0.8067 0.4047 0.3071 0.037 Uiso 1 1 calc R
C34 C 0.9829(3) 0.2865(2) 0.27766(16) 0.0337(6) Uani 1 1 d .
H34A H 0.9477 0.2413 0.3228 0.040 Uiso 1 1 calc R
C35 C 1.1217(3) 0.25206(19) 0.22127(15) 0.0308(6) Uani 1 1 d .
C36 C 1.1685(3) 0.32066(19) 0.15584(15) 0.0300(6) Uani 1 1 d .
H36A H 1.2611 0.3009 0.1170 0.036 Uiso 1 1 calc R
C37 C 1.0800(3) 0.41738(19) 0.14759(15) 0.0288(6) Uani 1 1 d .
C38 C 1.0588(3) 0.5732(2) 0.05961(16) 0.0313(6) Uani 1 1 d .
C39 C 0.9141(3) 0.61172(19) 0.11419(15) 0.0281(6) Uani 1 1 d .
C40 C 0.8332(3) 0.70723(19) 0.09416(16) 0.0318(6) Uani 1 1 d .
H40A H 0.8685 0.7458 0.0450 0.038 Uiso 1 1 calc R
C41 C 0.6988(3) 0.74378(19) 0.14903(15) 0.0306(6) Uani 1 1 d .
C42 C 0.5821(3) 0.8325(2) 0.15576(17) 0.0358(6) Uani 1 1 d .
H42A H 0.5799 0.8879 0.1154 0.043 Uiso 1 1 calc R
C43 C 1.1534(3) 0.0754(2) 0.29197(16) 0.0367(6) Uani 1 1 d .
H43A H 1.2004 0.0020 0.2703 0.044 Uiso 1 1 calc R
H43B H 1.0449 0.0802 0.2997 0.044 Uiso 1 1 calc R
C44 C 1.1860(4) 0.0905(2) 0.37575(18) 0.0531(8) Uani 1 1 d .
H44A H 1.1408 0.0387 0.4154 0.080 Uiso 1 1 calc R
H44B H 1.1447 0.1644 0.3962 0.080 Uiso 1 1 calc R
H44C H 1.2935 0.0783 0.3697 0.080 Uiso 1 1 calc R
C45 C 1.3539(3) 0.1242(2) 0.17543(16) 0.0379(7) Uani 1 1 d .
H45A H 1.4148 0.0722 0.2045 0.045 Uiso 1 1 calc R
H45B H 1.4024 0.1894 0.1631 0.045 Uiso 1 1 calc R
C46 C 1.3502(3) 0.0733(2) 0.09352(17) 0.0451(7) Uani 1 1 d .
H46A H 1.4504 0.0614 0.0570 0.068 Uiso 1 1 calc R
H46B H 1.2841 0.1220 0.0663 0.068 Uiso 1 1 calc R
H46C H 1.3138 0.0039 0.1047 0.068 Uiso 1 1 calc R

loop_
_atom_site_aniso_label
_atom_site_aniso_U_11
_atom_site_aniso_U_22
_atom_site_aniso_U_33
_atom_site_aniso_U_23
_atom_site_aniso_U_13
_atom_site_aniso_U_12
O1 0.0301(10) 0.0312(9) 0.0288(10) 0.0067(8) -0.0039(8) -0.0020(7)
O2 0.0379(11) 0.0383(10) 0.0310(11) 0.0060(8) 0.0009(9) -0.0034(8)
O3 0.0297(10) 0.0314(9) 0.0309(10) 0.0034(8) 0.0004(8) -0.0026(7)
O4 0.0407(11) 0.0457(11) 0.0336(11) 0.0088(9) 0.0012(9) -0.0056(9)
N1 0.0295(12) 0.0308(11) 0.0278(12) 0.0036(9) -0.0048(9) -0.0017(9)
N2 0.0278(11) 0.0263(11) 0.0235(11) 0.0036(9) -0.0050(9) -0.0026(8)
N3 0.0294(12) 0.0319(12) 0.0341(13) -0.0019(10) -0.0045(10) 0.0020(9)
N4 0.0342(13) 0.0366(12) 0.0384(14) 0.0072(10) -0.0026(11) 0.0045(10)
N5 0.0283(12) 0.0274(11) 0.0315(12) -0.0002(9) -0.0069(10) 0.0008(9)
N6 0.0290(11) 0.0284(11) 0.0260(11) 0.0005(9) -0.0061(9) -0.0030(9)
N7 0.0354(13) 0.0284(12) 0.0389(13) 0.0053(10) -0.0112(11) 0.0006(9)
N8 0.0339(12) 0.0326(12) 0.0346(13) 0.0062(10) -0.0004(10) 0.0023(9)
C1 0.0426(16) 0.0350(15) 0.0371(16) 0.0060(12) -0.0119(13) -0.0026(12)
C2 0.062(2) 0.0483(17) 0.0373(17) 0.0123(14) -0.0183(16) -0.0059(15)
C3 0.062(2) 0.0517(19) 0.0365(18) 0.0128(14) -0.0001(16) -0.0071(16)
C4 0.0427(17) 0.0412(16) 0.0418(18) 0.0040(13) 0.0042(14) -0.0028(13)
C5 0.0343(15) 0.0347(14) 0.0361(16) 0.0030(12) -0.0074(13) -0.0048(11)
C6 0.0389(15) 0.0266(13) 0.0283(14) 0.0028(11) -0.0069(12) -0.0082(11)
C7 0.0310(14) 0.0263(13) 0.0252(13) 0.0017(10) -0.0110(11) -0.0063(10)
C8 0.0303(14) 0.0256(13) 0.0260(14) 0.0005(10) -0.0086(11) -0.0066(10)
C9 0.0309(14) 0.0270(13) 0.0237(13) 0.0049(10) -0.0080(11) -0.0058(10)
C10 0.0355(15) 0.0306(14) 0.0273(14) 0.0062(11) -0.0043(12) -0.0022(11)
C11 0.0322(14) 0.0359(14) 0.0292(15) 0.0012(12) -0.0009(12) -0.0042(11)
C12 0.0327(14) 0.0302(13) 0.0289(14) 0.0036(11) -0.0086(12) -0.0035(11)
C13 0.0368(15) 0.0283(13) 0.0280(14) 0.0082(11) -0.0077(12) -0.0056(11)
C14 0.0255(13) 0.0295(13) 0.0275(14) -0.0002(11) -0.0050(11) -0.0053(10)
C15 0.0290(14) 0.0326(14) 0.0257(14) -0.0016(11) -0.0049(12) -0.0053(11)
C16 0.0294(14) 0.0255(13) 0.0252(13) 0.0020(10) -0.0086(11) -0.0051(10)
C17 0.0300(14) 0.0335(14) 0.0245(14) 0.0004(11) -0.0047(11) -0.0088(11)
C18 0.0305(14) 0.0302(13) 0.0251(14) -0.0023(11) -0.0052(11) -0.0049(11)
C19 0.0321(15) 0.0330(14) 0.0282(15) -0.0003(11) -0.0020(12) -0.0019(11)
C20 0.0346(16) 0.0453(16) 0.0428(17) 0.0001(13) -0.0047(13) 0.0035(13)
C21 0.058(2) 0.060(2) 0.050(2) -0.0103(16) -0.0048(16) 0.0046(16)
C22 0.0475(18) 0.0354(15) 0.0422(17) 0.0035(13) -0.0099(14) 0.0065(13)
C23 0.057(2) 0.059(2) 0.050(2) 0.0059(16) -0.0202(16) 0.0053(15)
C24 0.0550(19) 0.0465(17) 0.0402(18) 0.0047(14) -0.0015(15) 0.0130(15)
C25 0.056(2) 0.065(2) 0.0386(19) 0.0020(16) 0.0102(16) 0.0237(17)
C26 0.0387(17) 0.0603(19) 0.0309(16) -0.0009(14) -0.0007(13) 0.0011(14)
C27 0.0387(16) 0.0405(15) 0.0357(16) 0.0025(13) -0.0076(13) -0.0071(12)
C28 0.0322(15) 0.0338(14) 0.0348(15) -0.0034(12) -0.0041(12) 0.0004(11)
C29 0.0269(13) 0.0335(14) 0.0282(14) -0.0040(11) -0.0051(11) -0.0019(11)
C30 0.0263(13) 0.0301(13) 0.0272(14) -0.0024(11) -0.0080(11) -0.0032(10)
C31 0.0236(13) 0.0317(13) 0.0255(13) -0.0043(11) -0.0046(11) -0.0040(10)
C32 0.0268(13) 0.0307(13) 0.0249(13) 0.0003(11) -0.0053(11) -0.0030(10)
C33 0.0255(14) 0.0360(14) 0.0281(14) -0.0023(11) -0.0029(11) -0.0008(11)
C34 0.0305(14) 0.0359(14) 0.0318(15) 0.0037(12) -0.0040(12) -0.0029(11)
C35 0.0284(14) 0.0304(14) 0.0303(14) -0.0014(11) -0.0043(11) 0.0002(11)
C36 0.0237(13) 0.0336(14) 0.0285(14) -0.0035(11) 0.0011(11) -0.0027(11)
C37 0.0277(14) 0.0343(14) 0.0239(13) 0.0019(11) -0.0035(11) -0.0084(11)
C38 0.0306(14) 0.0326(14) 0.0296(15) 0.0014(12) -0.0050(12) -0.0057(11)
C39 0.0278(14) 0.0308(13) 0.0256(14) 0.0016(11) -0.0053(11) -0.0065(10)
C40 0.0358(15) 0.0323(14) 0.0275(14) 0.0045(11) -0.0069(12) -0.0077(11)
C41 0.0300(14) 0.0311(13) 0.0312(15) 0.0019(11) -0.0085(12) -0.0048(11)
C42 0.0399(16) 0.0320(14) 0.0354(16) 0.0051(12) -0.0095(13) -0.0060(12)
C43 0.0384(16) 0.0311(14) 0.0362(16) 0.0029(12) -0.0052(13) 0.0009(11)
C44 0.072(2) 0.0407(17) 0.0431(19) 0.0064(14) -0.0129(16) -0.0030(15)
C45 0.0299(15) 0.0345(15) 0.0435(17) -0.0013(12) -0.0036(12) 0.0033(11)
C46 0.0459(17) 0.0335(15) 0.0486(18) -0.0045(13) 0.0003(14) -0.0020(13)

loop_
_atom_type_symbol
_atom_type_description
_atom_type_scat_dispersion_real
_atom_type_scat_dispersion_imag
_atom_type_scat_source
C C 0.0033 0.0016 'International Tables Vol C Tables 4.2.6.8 and 6.1.1.4'
H H 0.0000 0.0000 'International Tables Vol C Tables 4.2.6.8 and 6.1.1.4'
N N 0.0061 0.0033 'International Tables Vol C Tables 4.2.6.8 and 6.1.1.4'
O O 0.0106 0.0060 'International Tables Vol C Tables 4.2.6.8 and 6.1.1.4'

loop_
_geom_angle_atom_site_label_1
_geom_angle_atom_site_label_2
_geom_angle_atom_site_label_3
_geom_angle
C15 O1 C14 121.91(19)
C38 O3 C37 121.79(19)
C7 N1 N3 110.3(2)
C7 N1 C6 129.4(2)
N3 N1 C6 119.5(2)
C7 N2 C8 113.9(2)
C19 N3 N1 107.0(2)
C12 N4 C20 122.2(2)
C12 N4 C22 120.2(2)
C20 N4 C22 117.5(2)
C30 N5 N7 110.4(2)
C30 N5 C29 130.8(2)
N7 N5 C29 118.78(19)
C30 N6 C31 114.0(2)
C42 N7 N5 106.15(19)
C35 N8 C43 122.8(2)
C35 N8 C45 120.3(2)
C43 N8 C45 116.8(2)
C2 C1 C6 119.5(3)
C2 C1 H1A 120.3
C6 C1 H1A 120.3
C1 C2 C3 120.5(3)
C1 C2 H2A 119.7
C3 C2 H2A 119.7
C2 C3 C4 119.6(3)
C2 C3 H3A 120.2
C4 C3 H3A 120.2
C5 C4 C3 120.9(3)
C5 C4 H4A 119.6
C3 C4 H4A 119.6
C4 C5 C6 119.3(3)
C4 C5 H5A 120.3
C6 C5 H5A 120.3
C5 C6 C1 120.2(2)
C5 C6 N1 121.2(2)
C1 C6 N1 118.5(2)
N2 C7 N1 126.1(2)
N2 C7 C18 127.1(2)
N1 C7 C18 106.7(2)
N2 C8 C16 123.7(2)
N2 C8 C9 118.4(2)
C16 C8 C9 117.9(2)
C14 C9 C10 116.6(2)
C14 C9 C8 119.4(2)
C10 C9 C8 124.0(2)
C11 C10 C9 121.7(2)
C11 C10 H10A 119.2
C9 C10 H10A 119.2
C10 C11 C12 121.1(2)
C10 C11 H11A 119.5
C12 C11 H11A 119.5
N4 C12 C13 121.7(2)
N4 C12 C11 121.1(2)
C13 C12 C11 117.2(2)
C14 C13 C12 120.0(2)
C14 C13 H13A 120.0
C12 C13 H13A 120.0
C9 C14 C13 123.4(2)
C9 C14 O1 122.0(2)
C13 C14 O1 114.6(2)
O2 C15 O1 116.7(2)
O2 C15 C16 125.5(2)
O1 C15 C16 117.9(2)
C17 C16 C8 120.3(2)
C17 C16 C15 118.8(2)
C8 C16 C15 120.9(2)
C18 C17 C16 116.9(2)
C18 C17 H17A 121.5
C16 C17 H17A 121.5
C17 C18 C7 118.0(2)
C17 C18 C19 137.4(2)
C7 C18 C19 104.5(2)
N3 C19 C18 111.5(2)
N3 C19 H19A 124.3
C18 C19 H19A 124.3
N4 C20 C21 114.2(2)
N4 C20 H20A 108.7
C21 C20 H20A 108.7
N4 C20 H20B 108.7
C21 C20 H20B 108.7
H20A C20 H20B 107.6
C20 C21 H21A 109.5
C20 C21 H21B 109.5
H21A C21 H21B 109.5
C20 C21 H21C 109.5
H21A C21 H21C 109.5
H21B C21 H21C 109.5
N4 C22 C23 113.9(2)
N4 C22 H22A 108.8
C23 C22 H22A 108.8
N4 C22 H22B 108.8
C23 C22 H22B 108.8
H22A C22 H22B 107.7
C22 C23 H23A 109.5
C22 C23 H23B 109.5
H23A C23 H23B 109.5
C22 C23 H23C 109.5
H23A C23 H23C 109.5
H23B C23 H23C 109.5
C29 C24 C25 119.0(3)
C29 C24 H24A 120.5
C25 C24 H24A 120.5
C26 C25 C24 121.3(3)
C26 C25 H25A 119.4
C24 C25 H25A 119.4
C25 C26 C27 119.3(3)
C25 C26 H26A 120.4
C27 C26 H26A 120.4
C26 C27 C28 120.8(3)
C26 C27 H27A 119.6
C28 C27 H27A 119.6
C29 C28 C27 119.4(2)
C29 C28 H28A 120.3
C27 C28 H28A 120.3
C28 C29 C24 120.3(3)
C28 C29 N5 121.5(2)
C24 C29 N5 118.2(2)
N6 C30 N5 126.3(2)
N6 C30 C41 127.0(2)
N5 C30 C41 106.7(2)
N6 C31 C39 123.5(2)
N6 C31 C32 118.5(2)
C39 C31 C32 118.0(2)
C37 C32 C33 115.9(2)
C37 C32 C31 119.3(2)
C33 C32 C31 124.8(2)
C34 C33 C32 122.0(2)
C34 C33 H33A 119.0
C32 C33 H33A 119.0
C33 C34 C35 121.1(2)
C33 C34 H34A 119.4
C35 C34 H34A 119.4
N8 C35 C36 121.3(2)
N8 C35 C34 121.2(2)
C36 C35 C34 117.5(2)
C37 C36 C35 119.8(2)
C37 C36 H36A 120.1
C35 C36 H36A 120.1
C36 C37 O3 114.6(2)
C36 C37 C32 123.7(2)
O3 C37 C32 121.6(2)
O4 C38 O3 116.3(2)
O4 C38 C39 125.5(2)
O3 C38 C39 118.2(2)
C40 C39 C31 120.6(2)
C40 C39 C38 118.5(2)
C31 C39 C38 120.9(2)
C41 C40 C39 117.0(2)
C41 C40 H40A 121.5
C39 C40 H40A 121.5
C40 C41 C30 117.9(2)
C40 C41 C42 137.6(3)
C30 C41 C42 104.5(2)
N7 C42 C41 112.2(2)
N7 C42 H42A 123.9
C41 C42 H42A 123.9
N8 C43 C44 113.2(2)
N8 C43 H43A 108.9
C44 C43 H43A 108.9
N8 C43 H43B 108.9
C44 C43 H43B 108.9
H43A C43 H43B 107.7
C43 C44 H44A 109.5
C43 C44 H44B 109.5
H44A C44 H44B 109.5
C43 C44 H44C 109.5
H44A C44 H44C 109.5
H44B C44 H44C 109.5
N8 C45 C46 113.3(2)
N8 C45 H45A 108.9
C46 C45 H45A 108.9
N8 C45 H45B 108.9
C46 C45 H45B 108.9
H45A C45 H45B 107.7
C45 C46 H46A 109.5
C45 C46 H46B 109.5
H46A C46 H46B 109.5
C45 C46 H46C 109.5
H46A C46 H46C 109.5
H46B C46 H46C 109.5

loop_
_geom_bond_atom_site_label_1
_geom_bond_atom_site_label_2
_geom_bond_distance
O1 C15 1.368(3)
O1 C14 1.392(3)
O2 C15 1.210(3)
O3 C38 1.368(3)
O3 C37 1.390(3)
O4 C38 1.212(3)
N1 C7 1.374(3)
N1 N3 1.392(3)
N1 C6 1.413(3)
N2 C7 1.332(3)
N2 C8 1.344(3)
N3 C19 1.305(3)
N4 C12 1.379(3)
N4 C20 1.455(3)
N4 C22 1.460(3)
N5 C30 1.383(3)
N5 N7 1.386(3)
N5 C29 1.421(3)
N6 C30 1.335(3)
N6 C31 1.352(3)
N7 C42 1.316(3)
N8 C35 1.371(3)
N8 C43 1.453(3)
N8 C45 1.466(3)
C1 C2 1.378(4)
C1 C6 1.396(3)
C1 H1A 0.9500
C2 C3 1.379(4)
C2 H2A 0.9500
C3 C4 1.380(4)
C3 H3A 0.9500
C4 C5 1.380(4)
C4 H4A 0.9500
C5 C6 1.383(3)
C5 H5A 0.9500
C7 C18 1.412(3)
C8 C16 1.414(3)
C8 C9 1.451(3)
C9 C14 1.375(3)
C9 C10 1.400(3)
C10 C11 1.376(3)
C10 H10A 0.9500
C11 C12 1.414(3)
C11 H11A 0.9500
C12 C13 1.402(3)
C13 C14 1.383(3)
C13 H13A 0.9500
C15 C16 1.459(3)
C16 C17 1.396(3)
C17 C18 1.374(3)
C17 H17A 0.9500
C18 C19 1.432(3)
C19 H19A 0.9500
C20 C21 1.518(4)
C20 H20A 0.9900
C20 H20B 0.9900
C21 H21A 0.9800
C21 H21B 0.9800
C21 H21C 0.9800
C22 C23 1.504(4)
C22 H22A 0.9900
C22 H22B 0.9900
C23 H23A 0.9800
C23 H23B 0.9800
C23 H23C 0.9800
C24 C29 1.383(3)
C24 C25 1.387(4)
C24 H24A 0.9500
C25 C26 1.365(4)
C25 H25A 0.9500
C26 C27 1.375(4)
C26 H26A 0.9500
C27 C28 1.387(3)
C27 H27A 0.9500
C28 C29 1.379(4)
C28 H28A 0.9500
C30 C41 1.407(3)
C31 C39 1.412(3)
C31 C32 1.445(3)
C32 C37 1.392(3)
C32 C33 1.397(3)
C33 C34 1.369(3)
C33 H33A 0.9500
C34 C35 1.420(3)
C34 H34A 0.9500
C35 C36 1.392(3)
C36 C37 1.378(3)
C36 H36A 0.9500
C38 C39 1.457(3)
C39 C40 1.387(3)
C40 C41 1.384(3)
C40 H40A 0.9500
C41 C42 1.418(3)
C42 H42A 0.9500
C43 C44 1.517(4)
C43 H43A 0.9900
C43 H43B 0.9900
C44 H44A 0.9800
C44 H44B 0.9800
C44 H44C 0.9800
C45 C46 1.528(4)
C45 H45A 0.9900
C45 H45B 0.9900
C46 H46A 0.9800
C46 H46B 0.9800
C46 H46C 0.9800

loop_
_geom_torsion_atom_site_label_1
_geom_torsion_atom_site_label_2
_geom_torsion_atom_site_label_3
_geom_torsion_atom_site_label_4
_geom_torsion
C7 N1 N3 C19 -0.9(3)
C6 N1 N3 C19 -171.6(2)
C30 N5 N7 C42 -0.3(3)
C29 N5 N7 C42 179.1(2)
C6 C1 C2 C3 -0.5(4)
C1 C2 C3 C4 1.6(5)
C2 C3 C4 C5 -1.2(5)
C3 C4 C5 C6 -0.2(4)
C4 C5 C6 C1 1.3(4)
C4 C5 C6 N1 -176.7(2)
C2 C1 C6 C5 -0.9(4)
C2 C1 C6 N1 177.1(2)
C7 N1 C6 C5 28.5(4)
N3 N1 C6 C5 -162.8(2)
C7 N1 C6 C1 -149.5(2)
N3 N1 C6 C1 19.2(3)
C8 N2 C7 N1 177.1(2)
C8 N2 C7 C18 -0.7(3)
N3 N1 C7 N2 -177.7(2)
C6 N1 C7 N2 -8.2(4)
N3 N1 C7 C18 0.5(2)
C6 N1 C7 C18 170.0(2)
C7 N2 C8 C16 0.5(3)
C7 N2 C8 C9 -179.43(19)
N2 C8 C9 C14 178.9(2)
C16 C8 C9 C14 -1.0(3)
N2 C8 C9 C10 -1.0(3)
C16 C8 C9 C10 179.1(2)
C14 C9 C10 C11 -0.5(4)
C8 C9 C10 C11 179.4(2)
C9 C10 C11 C12 -0.4(4)
C20 N4 C12 C13 175.8(2)
C22 N4 C12 C13 -8.7(4)
C20 N4 C12 C11 -4.7(4)
C22 N4 C12 C11 170.8(2)
C10 C11 C12 N4 -178.0(2)
C10 C11 C12 C13 1.5(4)
N4 C12 C13 C14 177.8(2)
C11 C12 C13 C14 -1.7(3)
C10 C9 C14 C13 0.3(3)
C8 C9 C14 C13 -179.6(2)
C10 C9 C14 O1 180.0(2)
C8 C9 C14 O1 0.1(3)
C12 C13 C14 C9 0.8(4)
C12 C13 C14 O1 -178.9(2)
C15 O1 C14 C9 0.6(3)
C15 O1 C14 C13 -179.7(2)
C14 O1 C15 O2 -179.7(2)
C14 O1 C15 C16 -0.3(3)
N2 C8 C16 C17 -0.3(3)
C9 C8 C16 C17 179.5(2)
N2 C8 C16 C15 -178.6(2)
C9 C8 C16 C15 1.3(3)
O2 C15 C16 C17 0.4(4)
O1 C15 C16 C17 -178.91(19)
O2 C15 C16 C8 178.7(2)
O1 C15 C16 C8 -0.6(3)
C8 C16 C17 C18 0.4(3)
C15 C16 C17 C18 178.7(2)
C16 C17 C18 C7 -0.6(3)
C16 C17 C18 C19 -176.9(3)
N2 C7 C18 C17 0.8(4)
N1 C7 C18 C17 -177.4(2)
N2 C7 C18 C19 178.2(2)
N1 C7 C18 C19 0.1(2)
N1 N3 C19 C18 0.9(3)
C17 C18 C19 N3 176.0(3)
C7 C18 C19 N3 -0.6(3)
C12 N4 C20 C21 83.8(3)
C22 N4 C20 C21 -91.9(3)
C12 N4 C22 C23 86.7(3)
C20 N4 C22 C23 -97.6(3)
C29 C24 C25 C26 0.6(5)
C24 C25 C26 C27 -0.6(5)
C25 C26 C27 C28 0.4(4)
C26 C27 C28 C29 -0.4(4)
C27 C28 C29 C24 0.5(4)
C27 C28 C29 N5 -179.3(2)
C25 C24 C29 C28 -0.6(4)
C25 C24 C29 N5 179.2(3)
C30 N5 C29 C28 -11.5(4)
N7 N5 C29 C28 169.2(2)
C30 N5 C29 C24 168.8(2)
N7 N5 C29 C24 -10.6(3)
C31 N6 C30 N5 -179.6(2)
C31 N6 C30 C41 0.7(3)
N7 N5 C30 N6 -179.0(2)
C29 N5 C30 N6 1.6(4)
N7 N5 C30 C41 0.7(3)
C29 N5 C30 C41 -178.7(2)
C30 N6 C31 C39 1.2(3)
C30 N6 C31 C32 -177.54(19)
N6 C31 C32 C37 -178.1(2)
C39 C31 C32 C37 3.1(3)
N6 C31 C32 C33 4.0(3)
C39 C31 C32 C33 -174.8(2)
C37 C32 C33 C34 -0.1(3)
C31 C32 C33 C34 177.9(2)
C32 C33 C34 C35 0.6(4)
C43 N8 C35 C36 -172.2(2)
C45 N8 C35 C36 4.4(4)
C43 N8 C35 C34 7.7(4)
C45 N8 C35 C34 -175.7(2)
C33 C34 C35 N8 179.8(2)
C33 C34 C35 C36 -0.2(4)
N8 C35 C36 C37 179.4(2)
C34 C35 C36 C37 -0.5(3)
C35 C36 C37 O3 -178.7(2)
C35 C36 C37 C32 1.0(4)
C38 O3 C37 C36 176.4(2)
C38 O3 C37 C32 -3.3(3)
C33 C32 C37 C36 -0.7(3)
C31 C32 C37 C36 -178.8(2)
C33 C32 C37 O3 179.0(2)
C31 C32 C37 O3 1.0(3)
C37 O3 C38 O4 -178.8(2)
C37 O3 C38 C39 1.4(3)
N6 C31 C39 C40 -1.9(3)
C32 C31 C39 C40 176.8(2)
N6 C31 C39 C38 176.3(2)
C32 C31 C39 C38 -5.0(3)
O4 C38 C39 C40 1.3(4)
O3 C38 C39 C40 -178.9(2)
O4 C38 C39 C31 -176.9(2)
O3 C38 C39 C31 2.8(3)
C31 C39 C40 C41 0.8(3)
C38 C39 C40 C41 -177.5(2)
C39 C40 C41 C30 0.9(3)
C39 C40 C41 C42 179.9(3)
N6 C30 C41 C40 -1.7(4)
N5 C30 C41 C40 178.5(2)
N6 C30 C41 C42 179.0(2)
N5 C30 C41 C42 -0.8(3)
N5 N7 C42 C41 -0.2(3)
C40 C41 C42 N7 -178.4(3)
C30 C41 C42 N7 0.6(3)
C35 N8 C43 C44 -89.5(3)
C45 N8 C43 C44 93.8(3)
C35 N8 C45 C46 -83.8(3)
C43 N8 C45 C46 92.9(3)
